data_4116623
loop_
_publ_author_name
'Wenbin Lin'
'Zhiyong Wang'
'Ling Ma'

_publ_section_title
;
 A Novel Octupolar Metal-Organic NLO Material Based on a Chiral 2D
 Coordination Network
;
_journal_name_full 'Journal of the American Chemical Society'
_journal_page_first 11249
_journal_page_last 11250
_journal_paper_doi 10.1021/ja9928327
_journal_volume 121
_journal_year 1999
_chemical_formula_sum 'C72 H61 Cd3 Cl2 N9 O15'
_chemical_formula_weight 1700.40
_chemical_name_systematic
; 
 ? 
;
_space_group_IT_number 155
_symmetry_cell_setting trigonal
_symmetry_space_group_name_Hall 'R 3 2"'
_symmetry_space_group_name_H-M 'R 3 2 :H'
_atom_sites_solution_hydrogens geom
_atom_sites_solution_primary direct
_atom_sites_solution_secondary difmap
_audit_creation_method SHELXL-97
_cell_angle_alpha 90.00
_cell_angle_beta 90.00
_cell_angle_gamma 120.00
_cell_formula_units_Z 3
_cell_length_a 19.173(3)
_cell_length_b 19.173(3)
_cell_length_c 17.416(4)
_cell_measurement_temperature 293(2)
_cell_volume 5544.5(18)
_computing_structure_refinement 'SHELXL-97 (Sheldrick, 1997)'
_computing_structure_solution 'SHELXS-97 (Sheldrick, 1990)'
_diffrn_ambient_temperature 293(2)
_diffrn_measured_fraction_theta_full 0.999
_diffrn_measured_fraction_theta_max 0.999
_diffrn_radiation_monochromator graphite
_diffrn_radiation_source 'fine-focus sealed tube'
_diffrn_radiation_type MoK\a
_diffrn_radiation_wavelength 0.71073
_diffrn_reflns_av_R_equivalents 0.0000
_diffrn_reflns_av_sigmaI/netI 0.0351
_diffrn_reflns_limit_h_max 25
_diffrn_reflns_limit_h_min 0
_diffrn_reflns_limit_k_max 25
_diffrn_reflns_limit_k_min 0
_diffrn_reflns_limit_l_max 27
_diffrn_reflns_limit_l_min 0
_diffrn_reflns_number 2674
_diffrn_reflns_theta_full 33.83
_diffrn_reflns_theta_max 33.83
_diffrn_reflns_theta_min 2.64
_exptl_absorpt_coefficient_mu 0.997
_exptl_crystal_density_diffrn 1.528
_exptl_crystal_F_000 2562
_refine_diff_density_max 0.698
_refine_diff_density_min -0.461
_refine_diff_density_rms 0.064
_refine_ls_abs_structure_details 'Flack H D (1983), Acta Cryst. A39, 876-881'
_refine_ls_abs_structure_Flack 0.0(3)
_refine_ls_extinction_method none
_refine_ls_goodness_of_fit_ref 0.976
_refine_ls_hydrogen_treatment mixed
_refine_ls_matrix_type full
_refine_ls_number_parameters 254
_refine_ls_number_reflns 2674
_refine_ls_number_restraints 21
_refine_ls_restrained_S_all 0.976
_refine_ls_R_factor_all 0.0493
_refine_ls_R_factor_gt 0.0266
_refine_ls_shift/su_max 0.001
_refine_ls_shift/su_mean 0.000
_refine_ls_structure_factor_coef Fsqd
_refine_ls_weighting_details 'calc w=1/[\s^2^(Fo^2^)+(0.0348P)^2^+0.0000P] where P=(Fo^2^+2Fc^2^)/3'
_refine_ls_weighting_scheme calc
_refine_ls_wR_factor_gt 0.0596
_refine_ls_wR_factor_ref 0.0651
_reflns_number_gt 1984
_reflns_number_total 2674
_reflns_threshold_expression >2sigma(I)
_cod_data_source_file ja9928327.cif
_cod_data_source_block r32
_cod_original_cell_volume 5544.6(16)
_cod_original_sg_symbol_H-M 'R 3 2'
_cod_database_code 4116623

loop_
_symmetry_equiv_pos_as_xyz
'x, y, z'
'-y, x-y, z'
'-x+y, -x, z'
'y, x, -z'
'x-y, -y, -z'
'-x, -x+y, -z'
'x+2/3, y+1/3, z+1/3'
'-y+2/3, x-y+1/3, z+1/3'
'-x+y+2/3, -x+1/3, z+1/3'
'y+2/3, x+1/3, -z+1/3'
'x-y+2/3, -y+1/3, -z+1/3'
'-x+2/3, -x+y+1/3, -z+1/3'
'x+1/3, y+2/3, z+2/3'
'-y+1/3, x-y+2/3, z+2/3'
'-x+y+1/3, -x+2/3, z+2/3'
'y+1/3, x+2/3, -z+2/3'
'x-y+1/3, -y+2/3, -z+2/3'
'-x+1/3, -x+y+2/3, -z+2/3'

loop_
_atom_site_label
_atom_site_type_symbol
_atom_site_fract_x
_atom_site_fract_y
_atom_site_fract_z
_atom_site_U_iso_or_equiv
_atom_site_adp_type
_atom_site_occupancy
_atom_site_symmetry_multiplicity
_atom_site_calc_flag
_atom_site_refinement_flags
_atom_site_disorder_assembly
_atom_site_disorder_group
Cd Cd 0.6667 0.451268(13) 0.3333 0.03618(7) Uani 1 2 d S . .
O1 O 0.6667 0.3333 0.3517(3) 0.0239(16) Uani 0.50 3 d SP . .
H21 H 0.6667 0.3333 0.390(6) 0.029 Uiso 0.50 3 d SP . .
O2 O 0.79912(13) 0.52206(15) 0.36812(15) 0.0553(6) Uani 1 1 d . A -1
O3 O 0.8551(10) 0.8836(11) 0.4881(11) 0.171(11) Uani 0.33 1 d PD . .
O4 O 0.9682(9) 0.9045(10) 0.4340(6) 0.227(15) Uani 0.33 1 d PD . .
O5 O 0.9486(9) 0.8787(8) 0.5584(5) 0.134(6) Uani 0.33 1 d PD . .
O6 O 0.8787(10) 0.7822(6) 0.4738(6) 0.143(7) Uani 0.33 1 d PD . .
N1 N 0.63576(18) 0.44938(16) 0.46651(16) 0.0537(7) Uani 1 1 d . A .
N2 N 1.4288(12) 1.0886(12) 0.3237(19) 0.054(3) Uani 0.50 1 d P A -1
Cl Cl 0.9129(5) 0.8621(4) 0.4896(2) 0.181(6) Uani 0.33 1 d PD . .
C1 C 0.5655(3) 0.4403(3) 0.4887(3) 0.0768(13) Uani 1 1 d . . .
H1 H 0.5307 0.4390 0.4508 0.092 Uiso 1 1 calc R A .
C2 C 0.5409(4) 0.4329(4) 0.5630(3) 0.103(2) Uani 1 1 d . A .
H2 H 0.4901 0.4247 0.5752 0.124 Uiso 1 1 calc R . .
C3 C 0.5925(5) 0.4377(5) 0.6187(4) 0.112(2) Uani 1 1 d . . .
H3 H 0.5779 0.4333 0.6701 0.134 Uiso 1 1 calc R A .
C4 C 0.6671(4) 0.4492(4) 0.5980(3) 0.0985(16) Uani 1 1 d . A .
H4 H 0.7039 0.4536 0.6352 0.118 Uiso 1 1 calc R . .
C5 C 0.6860(2) 0.4540(2) 0.5211(2) 0.0667(9) Uani 1 1 d . . .
H5 H 0.7357 0.4607 0.5070 0.080 Uiso 1 1 calc R A .
C6 C 0.8568(11) 0.5235(11) 0.3232(8) 0.031(2) Uani 0.50 1 d P A -1
C7 C 0.9315(10) 0.6074(9) 0.338(2) 0.045(5) Uani 0.50 1 d P A -1
C8 C 0.9392(7) 0.6637(10) 0.3901(11) 0.057(3) Uani 0.50 1 d P A -1
H8 H 0.8965 0.6534 0.4224 0.068 Uiso 0.50 1 calc PR A -1
C9 C 1.0118(7) 0.7373(7) 0.3950(6) 0.061(3) Uani 0.50 1 d P A -1
H9 H 1.0170 0.7747 0.4318 0.073 Uiso 0.50 1 calc PR A -1
C10 C 1.0745(5) 0.7552(5) 0.3474(6) 0.053(3) Uani 0.50 1 d P A -1
C11 C 1.0661(8) 0.6986(7) 0.2958(8) 0.063(3) Uani 0.50 1 d P A -1
H11 H 1.1085 0.7096 0.2628 0.076 Uiso 0.50 1 calc PR A -1
C12 C 0.9954(12) 0.6242(8) 0.2910(12) 0.062(4) Uani 0.50 1 d P A -1
H12 H 0.9916 0.5859 0.2559 0.074 Uiso 0.50 1 calc PR A -1
C13 C 1.1494(4) 0.8348(5) 0.3532(4) 0.059(2) Uani 0.50 1 d P A -1
H13 H 1.1510 0.8695 0.3913 0.071 Uiso 0.50 1 calc PR A -1
C14 C 1.2121(4) 0.8601(4) 0.3105(4) 0.063(2) Uani 0.50 1 d P A -1
H14 H 1.2103 0.8265 0.2711 0.076 Uiso 0.50 1 calc PR A -1
C15 C 1.2877(5) 0.9395(5) 0.3193(7) 0.058(3) Uani 0.50 1 d P A -1
C16 C 1.2979(7) 0.9963(6) 0.3711(7) 0.067(3) Uani 0.50 1 d P A -1
H16 H 1.2574 0.9854 0.4065 0.080 Uiso 0.50 1 calc PR A -1
C17 C 1.3674(13) 1.0702(12) 0.3722(12) 0.072(5) Uani 0.50 1 d P A -1
H17 H 1.3720 1.1086 0.4076 0.086 Uiso 0.50 1 calc PR A -1
C18 C 1.4182(10) 1.0348(11) 0.2741(11) 0.066(4) Uani 0.50 1 d P A -1
H18 H 1.4590 1.0475 0.2385 0.079 Uiso 0.50 1 calc PR A -1
C19 C 1.3503(6) 0.9592(7) 0.2696(7) 0.068(3) Uani 0.50 1 d P A -1
H19 H 1.3472 0.9222 0.2333 0.082 Uiso 0.50 1 calc PR A -1

loop_
_atom_site_aniso_label
_atom_site_aniso_U_11
_atom_site_aniso_U_22
_atom_site_aniso_U_33
_atom_site_aniso_U_23
_atom_site_aniso_U_13
_atom_site_aniso_U_12
Cd 0.03088(14) 0.02312(8) 0.05714(14) -0.00052(6) -0.00105(12) 0.01544(7)
O1 0.0200(14) 0.0200(14) 0.032(5) 0.000 0.000 0.0100(7)
O2 0.0351(11) 0.0397(12) 0.0735(15) -0.0081(12) -0.0037(10) 0.0055(10)
O3 0.146(18) 0.18(3) 0.21(2) 0.028(19) -0.046(17) 0.103(17)
O4 0.28(3) 0.166(17) 0.060(7) 0.002(10) -0.003(12) -0.02(2)
O5 0.178(18) 0.116(12) 0.069(7) 0.002(7) -0.020(10) 0.045(12)
O6 0.193(17) 0.094(10) 0.079(6) -0.002(7) 0.009(9) 0.025(11)
N1 0.0541(16) 0.0498(16) 0.0622(16) -0.0120(11) 0.0034(12) 0.0299(13)
N2 0.037(5) 0.036(4) 0.063(15) -0.017(4) 0.011(4) -0.002(3)
Cl 0.272(12) 0.089(4) 0.048(2) -0.006(2) 0.014(3) -0.010(5)
C1 0.074(3) 0.093(3) 0.082(3) -0.022(2) 0.009(2) 0.056(3)
C2 0.090(4) 0.128(5) 0.098(4) -0.036(4) 0.020(3) 0.059(4)
C3 0.123(5) 0.131(6) 0.081(3) -0.031(4) 0.022(4) 0.063(5)
C4 0.121(5) 0.116(4) 0.066(2) -0.027(3) -0.013(3) 0.065(4)
C5 0.063(2) 0.073(3) 0.0648(19) -0.0120(18) 0.0010(16) 0.035(2)
C6 0.030(3) 0.028(3) 0.016(8) 0.007(5) -0.005(4) 0.0006(14)
C7 0.027(3) 0.030(5) 0.067(8) 0.014(8) 0.006(4) 0.006(4)
C8 0.030(5) 0.036(4) 0.063(6) -0.012(3) 0.004(5) -0.014(4)
C9 0.047(6) 0.040(4) 0.057(6) -0.012(4) 0.007(4) -0.007(4)
C10 0.037(4) 0.035(4) 0.060(8) 0.006(3) 0.004(4) -0.003(3)
C11 0.045(5) 0.043(6) 0.078(9) -0.009(5) 0.012(6) 0.004(4)
C12 0.050(6) 0.028(5) 0.088(10) -0.009(5) -0.003(6) 0.006(5)
C13 0.036(3) 0.037(3) 0.068(6) 0.001(3) -0.001(3) -0.009(3)
C14 0.044(4) 0.037(3) 0.074(6) -0.003(3) 0.001(3) -0.005(3)
C15 0.036(4) 0.028(3) 0.085(10) -0.008(4) -0.004(4) -0.002(3)
C16 0.039(4) 0.044(6) 0.082(8) -0.012(5) 0.012(5) -0.007(4)
C17 0.057(7) 0.054(7) 0.080(11) -0.023(6) -0.009(7) 0.009(6)
C18 0.047(7) 0.035(4) 0.074(9) -0.018(5) 0.011(5) -0.011(4)
C19 0.044(5) 0.041(4) 0.084(8) -0.016(5) 0.010(4) -0.006(4)

loop_
_atom_type_symbol
_atom_type_description
_atom_type_scat_dispersion_real
_atom_type_scat_dispersion_imag
_atom_type_scat_source
C C 0.0033 0.0016 'International Tables Vol C Tables 4.2.6.8 and 6.1.1.4'
H H 0.0000 0.0000 'International Tables Vol C Tables 4.2.6.8 and 6.1.1.4'
N N 0.0061 0.0033 'International Tables Vol C Tables 4.2.6.8 and 6.1.1.4'
O O 0.0106 0.0060 'International Tables Vol C Tables 4.2.6.8 and 6.1.1.4'
Cl Cl 0.1484 0.1585 'International Tables Vol C Tables 4.2.6.8 and 6.1.1.4'
Cd Cd -0.8075 1.2024 'International Tables Vol C Tables 4.2.6.8 and 6.1.1.4'

loop_
_geom_angle_atom_site_label_1
_geom_angle_atom_site_label_2
_geom_angle_atom_site_label_3
_geom_angle
_geom_angle_site_symmetry_1
_geom_angle_site_symmetry_3
O2 Cd O2 175.61(14) . 18_655
O2 Cd O1 94.31(8) . 16_545
O2 Cd O1 90.05(8) 18_655 16_545
O2 Cd O1 90.05(8) . .
O2 Cd O1 94.30(8) 18_655 .
O1 Cd O1 16.1(3) 16_545 .
O2 Cd N2 84.1(7) . 17_565
O2 Cd N2 91.5(7) 18_655 17_565
O1 Cd N2 175.1(12) 16_545 17_565
O1 Cd N2 167.6(6) . 17_565
O2 Cd N2 91.5(7) . 3_675
O2 Cd N2 84.1(7) 18_655 3_675
O1 Cd N2 167.6(6) 16_545 3_675
O1 Cd N2 175.1(11) . 3_675
N2 Cd N2 9.8(8) 17_565 3_675
O2 Cd N1 92.67(10) . 18_655
O2 Cd N1 86.85(10) 18_655 18_655
O1 Cd N1 88.39(15) 16_545 18_655
O1 Cd N1 104.10(15) . 18_655
N2 Cd N1 87.1(9) 17_565 18_655
N2 Cd N1 80.4(9) 3_675 18_655
O2 Cd N1 86.85(10) . .
O2 Cd N1 92.67(10) 18_655 .
O1 Cd N1 104.10(15) 16_545 .
O1 Cd N1 88.39(15) . .
N2 Cd N1 80.4(10) 17_565 .
N2 Cd N1 87.1(9) 3_675 .
N1 Cd N1 167.50(13) 18_655 .
O1 O1 Cd 81.95(14) 16_545 3_665
O1 O1 Cd 81.96(14) 16_545 2_655
Cd O1 Cd 118.08(7) 3_665 2_655
O1 O1 Cd 81.96(14) 16_545 .
Cd O1 Cd 118.08(7) 3_665 .
Cd O1 Cd 118.08(7) 2_655 .
C6 O2 Cd 121.2(4) . .
Cl O3 O3 107(3) 4_556 4_556
Cl O3 O5 74(2) 4_556 4_556
O3 O3 O5 134.6(15) 4_556 4_556
Cl O3 Cl 114(2) 4_556 .
O3 O3 Cl 26.8(13) 4_556 .
O5 O3 Cl 109.9(15) 4_556 .
Cl O3 O6 64.3(19) 4_556 4_556
O3 O3 O6 121(2) 4_556 4_556
O5 O3 O6 101.1(16) 4_556 4_556
Cl O3 O6 147.4(16) . 4_556
Cl O4 O5 123.0(14) . 6_766
Cl O5 O3 27.5(11) . 4_556
Cl O5 O4 120.6(11) . 6_766
O3 O5 O4 143.1(13) 4_556 6_766
Cl O6 O3 25.1(7) . 4_556
C5 N1 C1 117.2(3) . .
C5 N1 Cd 122.0(2) . .
C1 N1 Cd 120.8(3) . .
C18 N2 C17 116.5(8) . .
C18 N2 Cd 123.7(10) . 2_765
C17 N2 Cd 119.8(11) . 2_765
O3 Cl O5 78(2) 4_556 .
O3 Cl O6 90.6(16) 4_556 .
O5 Cl O6 110.6(6) . .
O3 Cl O4 153(2) 4_556 .
O5 Cl O4 110.0(6) . .
O6 Cl O4 108.8(6) . .
O3 Cl O3 46(2) 4_556 .
O5 Cl O3 109.9(6) . .
O6 Cl O3 109.3(6) . .
O4 Cl O3 108.3(6) . .
O3 Cl Cl 46.0(17) 4_556 4_556
O5 Cl Cl 92.4(7) . 4_556
O6 Cl Cl 126.0(7) . 4_556
O4 Cl Cl 107.6(9) . 4_556
O3 Cl Cl 19.8(8) . 4_556
N1 C1 C2 124.5(5) . .
C3 C2 C1 118.0(6) . .
C2 C3 C4 119.2(5) . .
C5 C4 C3 118.6(5) . .
N1 C5 C4 122.4(4) . .
O2 C6 C7 104(2) . .
C8 C7 C12 118.8(8) . .
C8 C7 C6 128(2) . .
C12 C7 C6 113(2) . .
C7 C8 C9 119.8(12) . .
C10 C9 C8 121.7(10) . .
C11 C10 C9 117.8(6) . .
C11 C10 C13 122.3(8) . .
C9 C10 C13 119.9(7) . .
C10 C11 C12 121.6(12) . .
C7 C12 C11 120.1(14) . .
C14 C13 C10 126.2(7) . .
C13 C14 C15 125.1(7) . .
C16 C15 C19 116.4(6) . .
C16 C15 C14 124.4(8) . .
C19 C15 C14 119.1(7) . .
C15 C16 C17 121.0(11) . .
N2 C17 C16 122.1(13) . .
N2 C18 C19 124.7(12) . .
C15 C19 C18 119.3(10) . .

loop_
_geom_bond_atom_site_label_1
_geom_bond_atom_site_label_2
_geom_bond_distance
_geom_bond_site_symmetry_2
Cd O2 2.283(2) .
Cd O2 2.283(2) 18_655
Cd O1 2.2837(9) 16_545
Cd O1 2.2837(9) .
Cd N2 2.374(6) 17_565
Cd N2 2.374(6) 3_675
Cd N1 2.390(3) 18_655
Cd N1 2.390(3) .
O1 O1 0.639(11) 16_545
O1 Cd 2.2837(9) 3_665
O1 Cd 2.2837(9) 2_655
O2 C6 1.34(3) .
O3 Cl 0.64(2) 4_556
O3 O3 1.03(3) 4_556
O3 O5 1.36(2) 4_556
O3 Cl 1.362(10) .
O3 O6 1.51(2) 4_556
O4 Cl 1.362(10) .
O4 O5 1.42(2) 6_766
O5 Cl 1.338(10) .
O5 O3 1.36(2) 4_556
O5 O4 1.42(2) 6_766
O6 Cl 1.359(10) .
O6 O3 1.51(2) 4_556
N1 C5 1.323(5) .
N1 C1 1.327(5) .
N2 C18 1.28(2) .
N2 C17 1.34(2) .
N2 Cd 2.374(6) 2_765
Cl O3 0.64(2) 4_556
Cl Cl 1.73(2) 4_556
C1 C2 1.361(6) .
C2 C3 1.355(9) .
C3 C4 1.382(9) .
C4 C5 1.379(6) .
C6 C7 1.550(12) .
C7 C8 1.36(3) .
C7 C12 1.37(3) .
C8 C9 1.405(16) .
C9 C10 1.356(11) .
C10 C11 1.355(13) .
C10 C13 1.486(9) .
C11 C12 1.39(2) .
C13 C14 1.283(9) .
C14 C15 1.494(9) .
C15 C16 1.352(12) .
C15 C19 1.371(12) .
C16 C17 1.38(2) .
C18 C19 1.383(17) .
